data_4306883
loop_
_publ_author_name
'Weiming Gao'
'Jesper Ekstr\"om'
'Jianhui Liu'
'Changneng Chen'
'Lars Eriksson'
'Linhong Weng'
'Bj\"orn \%Akermark'
'Licheng Sun'

_publ_section_title
;
Binuclear Iron-Sulfur Complexes with Bidentate Phosphine Ligands as
Active Site Models of Fe-Hydrogenase and Their Catalytic Proton Reduction
;
_journal_name_full 'Inorganic Chemistry'
_journal_page_first 1981
_journal_page_last 1991
_journal_paper_doi 10.1021/ic0610278
_journal_volume 46
_journal_year 2007
_chemical_formula_sum 'C35 H33 Fe2 N O5 P2 S2'
_chemical_formula_weight 785.38
_chemical_name_systematic
; 
 ? 
;
_space_group_IT_number 14
_symmetry_cell_setting monoclinic
_symmetry_space_group_name_Hall '-P 2ybc'
_symmetry_space_group_name_H-M 'P 1 21/c 1'
_atom_sites_solution_hydrogens geom
_atom_sites_solution_primary direct
_atom_sites_solution_secondary difmap
_audit_creation_method SHELXL-97
_cell_angle_alpha 90.00
_cell_angle_beta 98.4480(10)
_cell_angle_gamma 90.00
_cell_formula_units_Z 4
_cell_length_a 11.6388(3)
_cell_length_b 10.6390(3)
_cell_length_c 29.4414(7)
_cell_measurement_temperature 273(2)
_cell_volume 3606.03(16)
_computing_structure_refinement 'SHELXL-97 (Sheldrick, 1997)'
_computing_structure_solution 'SHELXS-97 (Sheldrick, 1990)'
_diffrn_ambient_temperature 273(2)
_diffrn_measured_fraction_theta_full 0.995
_diffrn_measured_fraction_theta_max 0.995
_diffrn_radiation_monochromator graphite
_diffrn_radiation_source 'fine-focus sealed tube'
_diffrn_radiation_type MoK\a
_diffrn_radiation_wavelength 0.71073
_diffrn_reflns_av_R_equivalents 0.0601
_diffrn_reflns_av_sigmaI/netI 0.0405
_diffrn_reflns_limit_h_max 13
_diffrn_reflns_limit_h_min -14
_diffrn_reflns_limit_k_max 12
_diffrn_reflns_limit_k_min -13
_diffrn_reflns_limit_l_max 36
_diffrn_reflns_limit_l_min -36
_diffrn_reflns_number 42157
_diffrn_reflns_theta_full 25.99
_diffrn_reflns_theta_max 25.99
_diffrn_reflns_theta_min 2.04
_exptl_absorpt_coefficient_mu 1.050
_exptl_crystal_density_diffrn 1.447
_exptl_crystal_density_method 'not measured'
_exptl_crystal_F_000 1616
_refine_diff_density_max 1.446
_refine_diff_density_min -0.548
_refine_diff_density_rms 0.074
_refine_ls_extinction_method none
_refine_ls_goodness_of_fit_ref 1.009
_refine_ls_hydrogen_treatment mixed
_refine_ls_matrix_type full
_refine_ls_number_parameters 424
_refine_ls_number_reflns 7041
_refine_ls_number_restraints 0
_refine_ls_restrained_S_all 1.009
_refine_ls_R_factor_all 0.0687
_refine_ls_R_factor_gt 0.0433
_refine_ls_shift/su_max 0.011
_refine_ls_shift/su_mean 0.000
_refine_ls_structure_factor_coef Fsqd
_refine_ls_weighting_details 'calc w=1/[\s^2^(Fo^2^)+(0.0562P)^2^+3.4849P] where P=(Fo^2^+2Fc^2^)/3'
_refine_ls_weighting_scheme calc
_refine_ls_wR_factor_gt 0.1023
_refine_ls_wR_factor_ref 0.1167
_reflns_number_gt 5151
_reflns_number_total 7041
_reflns_threshold_expression >2sigma(I)
_cod_data_source_file ic0610278si20061025_094948.cif
_cod_data_source_block gwm
_cod_database_code 4306883

loop_
_symmetry_equiv_pos_as_xyz
'x, y, z'
'-x, y+1/2, -z+1/2'
'-x, -y, -z'
'x, -y-1/2, z-1/2'

loop_
_atom_site_label
_atom_site_type_symbol
_atom_site_fract_x
_atom_site_fract_y
_atom_site_fract_z
_atom_site_U_iso_or_equiv
_atom_site_adp_type
_atom_site_occupancy
_atom_site_symmetry_multiplicity
_atom_site_calc_flag
_atom_site_refinement_flags
_atom_site_disorder_assembly
_atom_site_disorder_group
Fe2 Fe 0.69889(4) 0.34913(4) 0.110111(15) 0.02826(13) Uani 1 1 d . . .
Fe1 Fe 0.71671(5) 0.27433(5) 0.030169(16) 0.04092(15) Uani 1 1 d . . .
P1 P 0.73380(7) 0.49368(7) 0.16462(3) 0.02545(18) Uani 1 1 d . . .
P2 P 0.95427(7) 0.36904(8) 0.21470(3) 0.0315(2) Uani 1 1 d . . .
S2 S 0.86193(8) 0.36831(8) 0.07777(3) 0.0369(2) Uani 1 1 d . . .
S1 S 0.61254(8) 0.44367(8) 0.04595(3) 0.0359(2) Uani 1 1 d . . .
C35 C 0.8871(3) 0.5153(3) 0.18812(11) 0.0274(7) Uani 1 1 d . . .
H35A H 0.8937 0.5814 0.2110 0.033 Uiso 1 1 calc R . .
H35B H 0.9292 0.5419 0.1637 0.033 Uiso 1 1 calc R . .
O4 O 0.7869(3) 0.1249(2) 0.15963(9) 0.0558(7) Uani 1 1 d . . .
C11 C 0.6707(3) 0.4799(3) 0.21770(10) 0.0292(7) Uani 1 1 d . . .
C17 C 0.6864(3) 0.6496(3) 0.14433(10) 0.0291(7) Uani 1 1 d . . .
C29 C 0.9376(3) 0.3846(3) 0.27529(11) 0.0339(8) Uani 1 1 d . . .
C22 C 0.7630(3) 0.7459(3) 0.13860(11) 0.0373(8) Uani 1 1 d . . .
H22A H 0.8421 0.7351 0.1484 0.045 Uiso 1 1 calc R . .
C16 C 0.6412(3) 0.3643(3) 0.23402(12) 0.0370(8) Uani 1 1 d . . .
H16A H 0.6448 0.2925 0.2162 0.044 Uiso 1 1 calc R . .
C34 C 0.9060(3) 0.2776(3) 0.29722(13) 0.0408(8) Uani 1 1 d . . .
H34A H 0.8911 0.2033 0.2807 0.049 Uiso 1 1 calc R . .
C23 C 1.1072(3) 0.4109(3) 0.21457(11) 0.0351(8) Uani 1 1 d . . .
O3 O 0.4675(2) 0.2736(3) 0.12552(10) 0.0619(8) Uani 1 1 d . . .
O1 O 0.4955(3) 0.1398(3) 0.01307(11) 0.0714(9) Uani 1 1 d . . .
C7 C 0.6847(3) 0.5829(3) 0.02791(12) 0.0411(9) Uani 1 1 d . . .
H7A H 0.6369 0.6182 0.0012 0.049 Uiso 1 1 calc R . .
H7B H 0.6895 0.6450 0.0523 0.049 Uiso 1 1 calc R . .
N1 N 0.8006(3) 0.5618(3) 0.01676(10) 0.0471(8) Uani 1 1 d . . .
C18 C 0.5687(3) 0.6679(3) 0.12961(11) 0.0369(8) Uani 1 1 d . . .
H18A H 0.5160 0.6041 0.1331 0.044 Uiso 1 1 calc R . .
C4 C 0.7572(3) 0.2163(3) 0.14138(12) 0.0355(8) Uani 1 1 d . . .
C28 C 1.1858(3) 0.4307(3) 0.25388(12) 0.0392(8) Uani 1 1 d . . .
H28A H 1.1616 0.4250 0.2825 0.047 Uiso 1 1 calc R . .
O2 O 0.8504(3) 0.0415(3) 0.04203(12) 0.0797(10) Uani 1 1 d . . .
C12 C 0.6636(3) 0.5868(4) 0.24449(12) 0.0398(8) Uani 1 1 d . . .
H12A H 0.6827 0.6650 0.2336 0.048 Uiso 1 1 calc R . .
C30 C 0.9574(3) 0.4943(4) 0.30071(12) 0.0424(9) Uani 1 1 d . . .
H30A H 0.9770 0.5676 0.2864 0.051 Uiso 1 1 calc R . .
O5 O 0.7635(4) 0.3382(3) -0.06252(10) 0.0846(11) Uani 1 1 d . . .
C2 C 0.7977(4) 0.1322(4) 0.03738(14) 0.0547(11) Uani 1 1 d . . .
C15 C 0.6061(3) 0.3554(4) 0.27700(13) 0.0494(10) Uani 1 1 d . . .
H15A H 0.5866 0.2775 0.2880 0.059 Uiso 1 1 calc R . .
C19 C 0.5296(4) 0.7809(4) 0.10979(13) 0.0487(10) Uani 1 1 d . . .
H19A H 0.4506 0.7931 0.1003 0.058 Uiso 1 1 calc R . .
C21 C 0.7227(4) 0.8583(3) 0.11830(13) 0.0497(10) Uani 1 1 d . . .
H21A H 0.7747 0.9223 0.1144 0.060 Uiso 1 1 calc R . .
C3 C 0.5586(3) 0.3050(3) 0.11996(12) 0.0386(8) Uani 1 1 d . . .
C27 C 1.3008(3) 0.4591(4) 0.25078(14) 0.0512(10) Uani 1 1 d . . .
H27A H 1.3532 0.4709 0.2775 0.061 Uiso 1 1 calc R . .
C33 C 0.8964(3) 0.2805(5) 0.34372(14) 0.0560(11) Uani 1 1 d . . .
H33A H 0.8748 0.2084 0.3582 0.067 Uiso 1 1 calc R . .
C6 C 0.8821(3) 0.5267(4) 0.05572(13) 0.0468(9) Uani 1 1 d . . .
H6A H 0.8771 0.5868 0.0801 0.056 Uiso 1 1 calc R . .
H6B H 0.9598 0.5325 0.0476 0.056 Uiso 1 1 calc R . .
C5 C 0.7458(4) 0.3157(4) -0.02648(14) 0.0572(11) Uani 1 1 d . . .
C31 C 0.9485(4) 0.4960(4) 0.34690(13) 0.0546(11) Uani 1 1 d . . .
H31A H 0.9626 0.5701 0.3636 0.065 Uiso 1 1 calc R . .
C14 C 0.6001(3) 0.4608(5) 0.30313(13) 0.0542(11) Uani 1 1 d . . .
H14A H 0.5768 0.4541 0.3319 0.065 Uiso 1 1 calc R . .
C26 C 1.3376(3) 0.4698(5) 0.20939(16) 0.0610(12) Uani 1 1 d . . .
H26A H 1.4144 0.4906 0.2077 0.073 Uiso 1 1 calc R . .
C20 C 0.6067(4) 0.8751(4) 0.10414(13) 0.0534(11) Uani 1 1 d . . .
H20A H 0.5799 0.9506 0.0906 0.064 Uiso 1 1 calc R . .
C32 C 0.9189(4) 0.3894(5) 0.36829(15) 0.0627(12) Uani 1 1 d . . .
H32A H 0.9139 0.3907 0.3995 0.075 Uiso 1 1 calc R . .
C25 C 1.2610(4) 0.4498(5) 0.16992(15) 0.0689(14) Uani 1 1 d . . .
H25A H 1.2858 0.4572 0.1414 0.083 Uiso 1 1 calc R . .
C24 C 1.1471(3) 0.4186(4) 0.17266(13) 0.0568(12) Uani 1 1 d . . .
H24A H 1.0963 0.4024 0.1458 0.068 Uiso 1 1 calc R . .
C1 C 0.5831(4) 0.1922(4) 0.01887(13) 0.0518(10) Uani 1 1 d . . .
C13 C 0.6283(3) 0.5767(4) 0.28713(13) 0.0527(11) Uani 1 1 d . . .
H13A H 0.6236 0.6481 0.3050 0.063 Uiso 1 1 calc R . .
C8 C 0.8448(5) 0.6815(7) -0.0049(2) 0.108(2) Uani 1 1 d . . .
H8A H 0.8305 0.7539 0.0135 0.130 Uiso 1 1 calc R . .
H8B H 0.9280 0.6748 -0.0047 0.130 Uiso 1 1 calc R . .
C9 C 0.7918(6) 0.6985(8) -0.0485(3) 0.125(3) Uani 1 1 d . . .
H9A H 0.7080 0.6989 -0.0498 0.151 Uiso 1 1 calc R . .
H9B H 0.8129 0.6323 -0.0683 0.151 Uiso 1 1 calc R . .
C10 C 0.8368(7) 0.8328(6) -0.0639(3) 0.143(3) Uani 1 1 d . . .
H10A H 0.8029 0.8500 -0.0950 0.214 Uiso 1 1 calc R . .
H10B H 0.9199 0.8313 -0.0618 0.214 Uiso 1 1 calc R . .
H10C H 0.8145 0.8972 -0.0441 0.214 Uiso 1 1 calc R . .

loop_
_atom_site_aniso_label
_atom_site_aniso_U_11
_atom_site_aniso_U_22
_atom_site_aniso_U_33
_atom_site_aniso_U_23
_atom_site_aniso_U_13
_atom_site_aniso_U_12
Fe2 0.0320(3) 0.0261(2) 0.0259(2) -0.00048(18) 0.00150(19) -0.00061(19)
Fe1 0.0600(4) 0.0332(3) 0.0292(3) -0.0047(2) 0.0054(2) 0.0023(2)
P1 0.0240(4) 0.0261(4) 0.0261(4) -0.0002(3) 0.0029(3) -0.0010(3)
P2 0.0299(5) 0.0301(4) 0.0329(5) -0.0032(3) -0.0002(4) 0.0011(4)
S2 0.0394(5) 0.0364(5) 0.0363(5) -0.0004(4) 0.0100(4) 0.0046(4)
S1 0.0442(5) 0.0331(5) 0.0285(4) 0.0023(3) -0.0009(4) 0.0021(4)
C35 0.0217(16) 0.0282(16) 0.0321(16) -0.0008(13) 0.0035(13) -0.0027(13)
O4 0.074(2) 0.0288(14) 0.0571(17) 0.0049(12) -0.0145(15) 0.0017(13)
C11 0.0191(16) 0.0418(19) 0.0262(16) 0.0028(14) 0.0011(13) 0.0008(14)
C17 0.0350(18) 0.0284(17) 0.0229(15) -0.0016(12) 0.0015(13) 0.0008(14)
C29 0.0247(17) 0.041(2) 0.0350(18) 0.0029(15) 0.0006(14) 0.0028(14)
C22 0.048(2) 0.0291(18) 0.0344(18) -0.0034(14) 0.0036(16) -0.0028(16)
C16 0.0268(18) 0.048(2) 0.0352(18) 0.0061(16) 0.0026(15) 0.0000(16)
C34 0.0317(19) 0.041(2) 0.049(2) 0.0101(17) 0.0045(16) 0.0024(16)
C23 0.0297(18) 0.0399(19) 0.0354(19) 0.0000(15) 0.0037(15) 0.0085(15)
O3 0.0389(16) 0.084(2) 0.0628(19) 0.0053(16) 0.0068(14) -0.0172(15)
O1 0.083(2) 0.0519(19) 0.074(2) -0.0075(16) -0.0072(18) -0.0192(18)
C7 0.056(2) 0.0329(19) 0.0361(19) 0.0066(15) 0.0108(17) 0.0038(17)
N1 0.063(2) 0.0434(18) 0.0389(17) 0.0077(14) 0.0196(16) 0.0072(16)
C18 0.039(2) 0.0356(19) 0.0353(18) -0.0022(15) 0.0027(15) 0.0086(16)
C4 0.041(2) 0.0287(18) 0.0349(18) -0.0052(15) -0.0002(15) -0.0050(15)
C28 0.0342(19) 0.046(2) 0.0373(19) 0.0005(16) 0.0049(16) 0.0047(16)
O2 0.107(3) 0.0446(18) 0.090(3) 0.0006(17) 0.024(2) 0.0229(19)
C12 0.034(2) 0.052(2) 0.0353(19) -0.0046(16) 0.0091(16) -0.0041(17)
C30 0.040(2) 0.047(2) 0.040(2) -0.0036(17) 0.0063(16) -0.0015(17)
O5 0.142(3) 0.079(2) 0.0378(17) -0.0060(16) 0.0311(19) -0.009(2)
C2 0.077(3) 0.040(2) 0.048(2) -0.0067(18) 0.016(2) -0.001(2)
C15 0.036(2) 0.068(3) 0.045(2) 0.019(2) 0.0094(17) 0.0010(19)
C19 0.055(2) 0.047(2) 0.040(2) -0.0062(17) -0.0049(18) 0.022(2)
C21 0.078(3) 0.0270(19) 0.044(2) -0.0028(16) 0.008(2) -0.0048(19)
C3 0.040(2) 0.040(2) 0.0340(19) 0.0024(15) -0.0024(16) -0.0033(17)
C27 0.0267(19) 0.070(3) 0.055(2) 0.000(2) -0.0003(17) 0.0024(19)
C33 0.041(2) 0.077(3) 0.052(2) 0.029(2) 0.0140(19) 0.007(2)
C6 0.046(2) 0.044(2) 0.054(2) 0.0041(18) 0.0175(19) -0.0038(18)
C5 0.085(3) 0.046(2) 0.042(2) -0.0079(18) 0.012(2) 0.001(2)
C31 0.054(3) 0.070(3) 0.040(2) -0.012(2) 0.0062(19) 0.006(2)
C14 0.037(2) 0.095(3) 0.033(2) 0.009(2) 0.0126(17) 0.003(2)
C26 0.027(2) 0.091(3) 0.067(3) 0.008(2) 0.012(2) 0.009(2)
C20 0.083(3) 0.032(2) 0.041(2) 0.0005(16) -0.003(2) 0.015(2)
C32 0.056(3) 0.096(4) 0.038(2) 0.006(2) 0.013(2) 0.018(3)
C25 0.039(2) 0.119(4) 0.053(3) 0.011(3) 0.018(2) 0.018(3)
C24 0.037(2) 0.097(3) 0.037(2) -0.005(2) 0.0052(17) 0.018(2)
C1 0.076(3) 0.036(2) 0.041(2) -0.0060(17) -0.001(2) 0.001(2)
C13 0.046(2) 0.075(3) 0.039(2) -0.014(2) 0.0117(18) 0.001(2)
C8 0.065(3) 0.191(7) 0.076(4) 0.063(4) 0.038(3) 0.023(4)
C9 0.109(5) 0.165(7) 0.104(5) 0.000(5) 0.021(4) -0.020(5)
C10 0.154(7) 0.114(5) 0.183(8) 0.098(6) 0.096(6) 0.023(5)

loop_
_atom_type_symbol
_atom_type_description
_atom_type_scat_dispersion_real
_atom_type_scat_dispersion_imag
_atom_type_scat_source
C C 0.0033 0.0016 'International Tables Vol C Tables 4.2.6.8 and 6.1.1.4'
H H 0.0000 0.0000 'International Tables Vol C Tables 4.2.6.8 and 6.1.1.4'
N N 0.0061 0.0033 'International Tables Vol C Tables 4.2.6.8 and 6.1.1.4'
O O 0.0106 0.0060 'International Tables Vol C Tables 4.2.6.8 and 6.1.1.4'
P P 0.1023 0.0942 'International Tables Vol C Tables 4.2.6.8 and 6.1.1.4'
S S 0.1246 0.1234 'International Tables Vol C Tables 4.2.6.8 and 6.1.1.4'
Fe Fe 0.3463 0.8444 'International Tables Vol C Tables 4.2.6.8 and 6.1.1.4'

loop_
_geom_angle_atom_site_label_1
_geom_angle_atom_site_label_2
_geom_angle_atom_site_label_3
_geom_angle
_geom_angle_site_symmetry_1
_geom_angle_site_symmetry_3
_geom_angle_publ_flag
C3 Fe2 C4 89.75(16) . . ?
C3 Fe2 P1 98.12(12) . . ?
C4 Fe2 P1 99.33(11) . . ?
C3 Fe2 S1 86.94(11) . . ?
C4 Fe2 S1 152.58(11) . . ?
P1 Fe2 S1 108.08(4) . . ?
C3 Fe2 S2 161.98(12) . . ?
C4 Fe2 S2 90.56(12) . . ?
P1 Fe2 S2 99.60(3) . . ?
S1 Fe2 S2 84.52(4) . . ?
C3 Fe2 Fe1 105.94(11) . . ?
C4 Fe2 Fe1 98.97(11) . . ?
P1 Fe2 Fe1 149.67(3) . . ?
S1 Fe2 Fe1 56.20(3) . . ?
S2 Fe2 Fe1 56.26(3) . . ?
C1 Fe1 C2 92.2(2) . . ?
C1 Fe1 C5 103.05(19) . . ?
C2 Fe1 C5 98.60(19) . . ?
C1 Fe1 S1 87.08(13) . . ?
C2 Fe1 S1 160.98(13) . . ?
C5 Fe1 S1 100.07(14) . . ?
C1 Fe1 S2 152.72(13) . . ?
C2 Fe1 S2 88.11(14) . . ?
C5 Fe1 S2 103.87(15) . . ?
S1 Fe1 S2 83.96(3) . . ?
C1 Fe1 Fe2 98.08(13) . . ?
C2 Fe1 Fe2 105.77(13) . . ?
C5 Fe1 Fe2 146.92(13) . . ?
S1 Fe1 Fe2 55.66(3) . . ?
S2 Fe1 Fe2 55.88(3) . . ?
C17 P1 C11 102.32(14) . . ?
C17 P1 C35 103.93(14) . . ?
C11 P1 C35 100.30(14) . . ?
C17 P1 Fe2 112.33(10) . . ?
C11 P1 Fe2 120.62(11) . . ?
C35 P1 Fe2 115.19(10) . . ?
C29 P2 C23 102.83(15) . . ?
C29 P2 C35 103.65(15) . . ?
C23 P2 C35 98.29(14) . . ?
C6 S2 Fe2 113.12(13) . . ?
C6 S2 Fe1 108.05(13) . . ?
Fe2 S2 Fe1 67.86(3) . . ?
C7 S1 Fe2 116.22(13) . . ?
C7 S1 Fe1 107.74(12) . . ?
Fe2 S1 Fe1 68.15(3) . . ?
P1 C35 P2 112.32(16) . . ?
C16 C11 C12 119.4(3) . . ?
C16 C11 P1 121.3(3) . . ?
C12 C11 P1 118.9(2) . . ?
C22 C17 C18 118.8(3) . . ?
C22 C17 P1 123.0(3) . . ?
C18 C17 P1 117.8(2) . . ?
C34 C29 C30 118.3(3) . . ?
C34 C29 P2 117.0(3) . . ?
C30 C29 P2 124.7(3) . . ?
C17 C22 C21 120.4(4) . . ?
C11 C16 C15 119.9(4) . . ?
C29 C34 C33 120.4(4) . . ?
C28 C23 C24 118.0(3) . . ?
C28 C23 P2 124.0(3) . . ?
C24 C23 P2 118.0(3) . . ?
N1 C7 S1 115.1(2) . . ?
C6 N1 C7 112.9(3) . . ?
C6 N1 C8 108.9(3) . . ?
C7 N1 C8 110.0(3) . . ?
C19 C18 C17 120.1(3) . . ?
O4 C4 Fe2 174.1(3) . . ?
C23 C28 C27 120.3(3) . . ?
C13 C12 C11 120.1(4) . . ?
C31 C30 C29 120.8(4) . . ?
O2 C2 Fe1 179.5(4) . . ?
C14 C15 C16 120.2(4) . . ?
C20 C19 C18 120.4(4) . . ?
C20 C21 C22 120.1(4) . . ?
O3 C3 Fe2 178.0(4) . . ?
C26 C27 C28 120.8(4) . . ?
C32 C33 C34 120.2(4) . . ?
N1 C6 S2 114.9(3) . . ?
O5 C5 Fe1 177.9(4) . . ?
C32 C31 C30 120.3(4) . . ?
C15 C14 C13 120.5(3) . . ?
C27 C26 C25 119.8(4) . . ?
C21 C20 C19 120.2(4) . . ?
C31 C32 C33 120.0(4) . . ?
C26 C25 C24 119.8(4) . . ?
C25 C24 C23 121.2(4) . . ?
O1 C1 Fe1 177.6(4) . . ?
C14 C13 C12 119.9(4) . . ?
C9 C8 N1 111.6(6) . . ?
C8 C9 C10 105.4(7) . . ?

loop_
_geom_bond_atom_site_label_1
_geom_bond_atom_site_label_2
_geom_bond_distance
_geom_bond_site_symmetry_2
_geom_bond_publ_flag
Fe2 C3 1.764(4) . ?
Fe2 C4 1.767(4) . ?
Fe2 P1 2.2168(9) . ?
Fe2 S1 2.2434(9) . ?
Fe2 S2 2.2539(10) . ?
Fe2 Fe1 2.5217(6) . ?
Fe1 C1 1.772(5) . ?
Fe1 C2 1.778(5) . ?
Fe1 C5 1.805(4) . ?
Fe1 S1 2.2577(10) . ?
Fe1 S2 2.2639(11) . ?
P1 C17 1.821(3) . ?
P1 C11 1.828(3) . ?
P1 C35 1.830(3) . ?
P2 C29 1.830(3) . ?
P2 C23 1.835(3) . ?
P2 C35 1.862(3) . ?
S2 C6 1.834(4) . ?
S1 C7 1.820(3) . ?
O4 C4 1.140(4) . ?
C11 C16 1.382(5) . ?
C11 C12 1.393(5) . ?
C17 C22 1.385(5) . ?
C17 C18 1.389(5) . ?
C29 C34 1.385(5) . ?
C29 C30 1.388(5) . ?
C22 C21 1.388(5) . ?
C16 C15 1.389(5) . ?
C34 C33 1.390(5) . ?
C23 C28 1.382(5) . ?
C23 C24 1.383(5) . ?
O3 C3 1.145(4) . ?
O1 C1 1.152(5) . ?
C7 N1 1.452(5) . ?
N1 C6 1.427(5) . ?
N1 C8 1.545(7) . ?
C18 C19 1.384(5) . ?
C28 C27 1.388(5) . ?
O2 C2 1.141(5) . ?
C12 C13 1.381(5) . ?
C30 C31 1.379(5) . ?
O5 C5 1.135(5) . ?
C15 C14 1.368(6) . ?
C19 C20 1.371(6) . ?
C21 C20 1.365(6) . ?
C27 C26 1.355(6) . ?
C33 C32 1.370(6) . ?
C31 C32 1.366(6) . ?
C14 C13 1.377(6) . ?
C26 C25 1.373(6) . ?
C25 C24 1.381(6) . ?
C8 C9 1.353(8) . ?
C9 C10 1.610(9) . ?

loop_
_geom_torsion_atom_site_label_1
_geom_torsion_atom_site_label_2
_geom_torsion_atom_site_label_3
_geom_torsion_atom_site_label_4
_geom_torsion
_geom_torsion_site_symmetry_1
_geom_torsion_site_symmetry_2
_geom_torsion_site_symmetry_3
_geom_torsion_site_symmetry_4
_geom_torsion_publ_flag
C3 Fe2 Fe1 C1 -5.78(18) . . . . ?
C4 Fe2 Fe1 C1 86.54(17) . . . . ?
P1 Fe2 Fe1 C1 -146.95(14) . . . . ?
S1 Fe2 Fe1 C1 -80.83(14) . . . . ?
S2 Fe2 Fe1 C1 171.17(14) . . . . ?
C3 Fe2 Fe1 C2 -100.40(19) . . . . ?
C4 Fe2 Fe1 C2 -8.08(19) . . . . ?
P1 Fe2 Fe1 C2 118.42(16) . . . . ?
S1 Fe2 Fe1 C2 -175.45(15) . . . . ?
S2 Fe2 Fe1 C2 76.54(15) . . . . ?
C3 Fe2 Fe1 C5 123.7(3) . . . . ?
C4 Fe2 Fe1 C5 -144.0(3) . . . . ?
P1 Fe2 Fe1 C5 -17.5(3) . . . . ?
S1 Fe2 Fe1 C5 48.6(3) . . . . ?
S2 Fe2 Fe1 C5 -59.4(3) . . . . ?
C3 Fe2 Fe1 S1 75.05(12) . . . . ?
C4 Fe2 Fe1 S1 167.37(12) . . . . ?
P1 Fe2 Fe1 S1 -66.12(7) . . . . ?
S2 Fe2 Fe1 S1 -108.00(4) . . . . ?
C3 Fe2 Fe1 S2 -176.95(12) . . . . ?
C4 Fe2 Fe1 S2 -84.63(12) . . . . ?
P1 Fe2 Fe1 S2 41.88(7) . . . . ?
S1 Fe2 Fe1 S2 108.00(4) . . . . ?
C3 Fe2 P1 C17 -89.98(16) . . . . ?
C4 Fe2 P1 C17 178.93(16) . . . . ?
S1 Fe2 P1 C17 -0.56(12) . . . . ?
S2 Fe2 P1 C17 86.76(12) . . . . ?
Fe1 Fe2 P1 C17 52.50(13) . . . . ?
C3 Fe2 P1 C11 30.76(17) . . . . ?
C4 Fe2 P1 C11 -60.32(17) . . . . ?
S1 Fe2 P1 C11 120.18(12) . . . . ?
S2 Fe2 P1 C11 -152.49(12) . . . . ?
Fe1 Fe2 P1 C11 173.25(12) . . . . ?
C3 Fe2 P1 C35 151.28(16) . . . . ?
C4 Fe2 P1 C35 60.20(16) . . . . ?
S1 Fe2 P1 C35 -119.30(11) . . . . ?
S2 Fe2 P1 C35 -31.97(12) . . . . ?
Fe1 Fe2 P1 C35 -66.23(13) . . . . ?
C3 Fe2 S2 C6 110.5(4) . . . . ?
C4 Fe2 S2 C6 -158.62(18) . . . . ?
P1 Fe2 S2 C6 -59.06(15) . . . . ?
S1 Fe2 S2 C6 48.40(15) . . . . ?
Fe1 Fe2 S2 C6 100.95(15) . . . . ?
C3 Fe2 S2 Fe1 9.5(4) . . . . ?
C4 Fe2 S2 Fe1 100.43(11) . . . . ?
P1 Fe2 S2 Fe1 -160.01(3) . . . . ?
S1 Fe2 S2 Fe1 -52.55(3) . . . . ?
C1 Fe1 S2 C6 -127.6(3) . . . . ?
C2 Fe1 S2 C6 141.21(18) . . . . ?
C5 Fe1 S2 C6 42.81(19) . . . . ?
S1 Fe1 S2 C6 -56.10(13) . . . . ?
Fe2 Fe1 S2 C6 -108.25(13) . . . . ?
C1 Fe1 S2 Fe2 -19.4(3) . . . . ?
C2 Fe1 S2 Fe2 -110.54(13) . . . . ?
C5 Fe1 S2 Fe2 151.06(15) . . . . ?
S1 Fe1 S2 Fe2 52.15(3) . . . . ?
C3 Fe2 S1 C7 148.79(17) . . . . ?
C4 Fe2 S1 C7 -127.7(3) . . . . ?
P1 Fe2 S1 C7 51.25(14) . . . . ?
S2 Fe2 S1 C7 -47.09(13) . . . . ?
Fe1 Fe2 S1 C7 -99.69(13) . . . . ?
C3 Fe2 S1 Fe1 -111.51(12) . . . . ?
C4 Fe2 S1 Fe1 -28.0(3) . . . . ?
P1 Fe2 S1 Fe1 150.94(3) . . . . ?
S2 Fe2 S1 Fe1 52.60(3) . . . . ?
C1 Fe1 S1 C7 -146.35(18) . . . . ?
C2 Fe1 S1 C7 125.3(5) . . . . ?
C5 Fe1 S1 C7 -43.6(2) . . . . ?
S2 Fe1 S1 C7 59.46(13) . . . . ?
Fe2 Fe1 S1 C7 111.80(13) . . . . ?
C1 Fe1 S1 Fe2 101.85(13) . . . . ?
C2 Fe1 S1 Fe2 13.5(5) . . . . ?
C5 Fe1 S1 Fe2 -155.41(15) . . . . ?
S2 Fe1 S1 Fe2 -52.35(3) . . . . ?
C17 P1 C35 P2 176.50(15) . . . . ?
C11 P1 C35 P2 70.92(19) . . . . ?
Fe2 P1 C35 P2 -60.19(18) . . . . ?
C29 P2 C35 P1 -93.37(18) . . . . ?
C23 P2 C35 P1 161.18(17) . . . . ?
C17 P1 C11 C16 151.8(3) . . . . ?
C35 P1 C11 C16 -101.4(3) . . . . ?
Fe2 P1 C11 C16 26.2(3) . . . . ?
C17 P1 C11 C12 -34.9(3) . . . . ?
C35 P1 C11 C12 71.9(3) . . . . ?
Fe2 P1 C11 C12 -160.5(2) . . . . ?
C11 P1 C17 C22 118.8(3) . . . . ?
C35 P1 C17 C22 14.7(3) . . . . ?
Fe2 P1 C17 C22 -110.4(3) . . . . ?
C11 P1 C17 C18 -68.0(3) . . . . ?
C35 P1 C17 C18 -172.0(2) . . . . ?
Fe2 P1 C17 C18 62.8(3) . . . . ?
C23 P2 C29 C34 -119.2(3) . . . . ?
C35 P2 C29 C34 138.9(3) . . . . ?
C23 P2 C29 C30 58.9(3) . . . . ?
C35 P2 C29 C30 -43.0(3) . . . . ?
C18 C17 C22 C21 -0.3(5) . . . . ?
P1 C17 C22 C21 172.9(3) . . . . ?
C12 C11 C16 C15 -0.7(5) . . . . ?
P1 C11 C16 C15 172.5(3) . . . . ?
C30 C29 C34 C33 -1.0(5) . . . . ?
P2 C29 C34 C33 177.2(3) . . . . ?
C29 P2 C23 C28 7.5(3) . . . . ?
C35 P2 C23 C28 113.7(3) . . . . ?
C29 P2 C23 C24 -174.9(3) . . . . ?
C35 P2 C23 C24 -68.8(3) . . . . ?
Fe2 S1 C7 N1 61.9(3) . . . . ?
Fe1 S1 C7 N1 -11.9(3) . . . . ?
S1 C7 N1 C6 -66.6(4) . . . . ?
S1 C7 N1 C8 171.5(3) . . . . ?
C22 C17 C18 C19 -0.3(5) . . . . ?
P1 C17 C18 C19 -173.8(3) . . . . ?
C3 Fe2 C4 O4 43(3) . . . . ?
P1 Fe2 C4 O4 141(3) . . . . ?
S1 Fe2 C4 O4 -40(3) . . . . ?
S2 Fe2 C4 O4 -119(3) . . . . ?
Fe1 Fe2 C4 O4 -64(3) . . . . ?
C24 C23 C28 C27 0.9(6) . . . . ?
P2 C23 C28 C27 178.4(3) . . . . ?
C16 C11 C12 C13 0.5(5) . . . . ?
P1 C11 C12 C13 -172.9(3) . . . . ?
C34 C29 C30 C31 1.4(5) . . . . ?
P2 C29 C30 C31 -176.7(3) . . . . ?
C1 Fe1 C2 O2 175(100) . . . . ?
C5 Fe1 C2 O2 72(36) . . . . ?
S1 Fe1 C2 O2 -97(36) . . . . ?
S2 Fe1 C2 O2 -32(36) . . . . ?
Fe2 Fe1 C2 O2 -86(36) . . . . ?
C11 C16 C15 C14 0.3(5) . . . . ?
C17 C18 C19 C20 0.6(5) . . . . ?
C17 C22 C21 C20 0.5(5) . . . . ?
C4 Fe2 C3 O3 -71(11) . . . . ?
P1 Fe2 C3 O3 -170(100) . . . . ?
S1 Fe2 C3 O3 82(11) . . . . ?
S2 Fe2 C3 O3 20(11) . . . . ?
Fe1 Fe2 C3 O3 28(11) . . . . ?
C23 C28 C27 C26 1.0(6) . . . . ?
C29 C34 C33 C32 -0.4(6) . . . . ?
C7 N1 C6 S2 70.9(4) . . . . ?
C8 N1 C6 S2 -166.5(3) . . . . ?
Fe2 S2 C6 N1 -68.7(3) . . . . ?
Fe1 S2 C6 N1 4.3(3) . . . . ?
C1 Fe1 C5 O5 -49(13) . . . . ?
C2 Fe1 C5 O5 45(13) . . . . ?
S1 Fe1 C5 O5 -138(13) . . . . ?
S2 Fe1 C5 O5 135(13) . . . . ?
Fe2 Fe1 C5 O5 -177(100) . . . . ?
C29 C30 C31 C32 -0.5(6) . . . . ?
C16 C15 C14 C13 0.2(6) . . . . ?
C28 C27 C26 C25 -1.4(7) . . . . ?
C22 C21 C20 C19 -0.1(6) . . . . ?
C18 C19 C20 C21 -0.4(6) . . . . ?
C30 C31 C32 C33 -0.9(7) . . . . ?
C34 C33 C32 C31 1.3(6) . . . . ?
C27 C26 C25 C24 -0.2(8) . . . . ?
C26 C25 C24 C23 2.1(7) . . . . ?
C28 C23 C24 C25 -2.4(6) . . . . ?
P2 C23 C24 C25 179.9(4) . . . . ?
C2 Fe1 C1 O1 104(9) . . . . ?
C5 Fe1 C1 O1 -157(9) . . . . ?
S1 Fe1 C1 O1 -57(9) . . . . ?
S2 Fe1 C1 O1 13(9) . . . . ?
Fe2 Fe1 C1 O1 -3(9) . . . . ?
C15 C14 C13 C12 -0.4(6) . . . . ?
C11 C12 C13 C14 0.0(6) . . . . ?
C6 N1 C8 C9 161.9(5) . . . . ?
C7 N1 C8 C9 -73.9(6) . . . . ?
N1 C8 C9 C10 174.2(5) . . . . ?
